data_4002173
loop_
_publ_author_name
'Sene, Saad'
'B\'egu, Sylvie'
'Gervais, Christel'
'Renaudin, Guillaume'
'Mesbah, Adel'
'Smith, Mark E.'
'Mutin, P. Hubert'
'van der Lee, Arie'
'Nedelec, Jean-Marie'
'Bonhomme, Christian'
'Laurencin, Danielle'

_publ_section_title
;
 Intercalation of Benzoxaborolate Anions in Layered Double Hydroxides:
 Toward Hybrid Formulations for Benzoxaborole Drugs
;
_journal_issue 4
_journal_name_full 'Chemistry of Materials'
_journal_page_first 1242
_journal_paper_doi 10.1021/cm504181w
_journal_volume 27
_journal_year 2015
_chemical_formula_moiety 'C28 H60 B4 Mg2 O26'
_chemical_formula_sum 'C28 H60 B4 Mg2 O26'
_chemical_formula_weight 904.13
_chemical_name_systematic ?
_space_group_IT_number 14
_symmetry_cell_setting monoclinic
_symmetry_space_group_name_Hall '-P 2ybc'
_symmetry_space_group_name_H-M 'P 1 21/c 1'
_cell_angle_alpha 90.00000
_cell_angle_beta 135.41385(6)
_cell_angle_gamma 90.00000
_cell_formula_units_Z 2
_cell_length_a 11.233986(14)
_cell_length_b 30.92293(4)
_cell_length_c 8.660200(13)
_cell_measurement_temperature 290.0
_cell_volume 2111.873(5)
_computing_structure_refinement FULLPROF
_diffrn_ambient_temperature 290
_diffrn_radiation_type synchrotron
_diffrn_radiation_wavelength 0.999942
_diffrn_source X-ray
_pd_char_colour white
_pd_instr_location ?
_pd_meas_2theta_range_inc 0.003757
_pd_meas_2theta_range_max 110.00114
_pd_meas_2theta_range_min 1.30361
_pd_meas_number_of_points 28933
_pd_proc_2theta_range_inc 0.003757
_pd_proc_2theta_range_max 110.0214
_pd_proc_2theta_range_min 1.3239
_pd_proc_ls_pref_orient_corr ?
_pd_proc_ls_prof_R_factor 1.1958
_pd_proc_ls_prof_wR_expected 1.6020
_pd_proc_ls_prof_wR_factor 1.8932
_pd_proc_wavelength 0.999942
_pd_spec_mounting ?
_refine_ls_goodness_of_fit_all 1.47
_refine_ls_number_parameters 171
_refine_ls_number_reflns 9902
_refine_ls_number_restraints 78
_refine_ls_R_I_factor 5.6949
_cod_data_source_file cm504181w_si_002.cif
_cod_data_source_block MgBBzx_JV20
_cod_depositor_comments
;
The following automatic conversions were performed:

'_symmetry_cell_setting' value 'Monoclinic' changed to 'monoclinic'
according to
/usr/data/users/saulius/crontab/automatic-downloads/rss-feeds/ACS/lib/dictionaries/cif_core.dic
dictionary named 'cif_core.dic' version 2.4.2 from 2011-04-26.

'_geom_bond_publ_flag' value 'No' changed to 'no' according to
/usr/data/users/saulius/crontab/automatic-downloads/rss-feeds/ACS/lib/dictionaries/cif_core.dic
dictionary named 'cif_core.dic' version 2.4.2 from 2011-04-26.

'_geom_contact_publ_flag' value 'No' changed to 'no' according to
/usr/data/users/saulius/crontab/automatic-downloads/rss-feeds/ACS/lib/dictionaries/cif_core.dic
dictionary named 'cif_core.dic' version 2.4.2 from 2011-04-26.

'_geom_angle_publ_flag' value 'No' changed to 'no' according to
/usr/data/users/saulius/crontab/automatic-downloads/rss-feeds/ACS/lib/dictionaries/cif_core.dic
dictionary named 'cif_core.dic' version 2.4.2 from 2011-04-26.

Automatic conversion script
Id: cif_fix_values 3008 2015-01-20 13:52:24Z robertas 

 Adding full bibliography for 4002171--4002173.cif.
;
_cod_original_sg_symbol_H-M 'P 21/c'
_cod_database_code 4002173
_pd_proc_ls_prof_cr_factor 10.3391
_pd_proc_ls_prof_cwr_factor 7.9944
_pd_proc_ls_prof_cwr_expected 6.7649
_pd_proc_ls_prof_chi2 1.3965
_pd_proc_ls_prof_echi2 1.4613

loop_
_symmetry_equiv_pos_as_xyz
x,y,z
-x,y+1/2,-z+1/2
-x,-y,-z
x,-y+1/2,z+1/2

loop_
_atom_site_label
_atom_site_fract_x
_atom_site_fract_y
_atom_site_fract_z
_atom_site_U_iso_or_equiv
_atom_site_occupancy
_atom_site_adp_type
_atom_site_type_symbol
_atom_site_attached_hydrogens
Mg1 0.00000 0.00000 0.00000 0.0590(11) 1.00000 Uiso Mg 0
Mg2 0.50000 0.00000 0.00000 0.0468(10) 1.00000 Uiso Mg 0
O1 0.0410(3) 0.01618(9) 0.8095(4) 0.0262(6) 1.00000 Uiso O 2
O2 0.1918(3) 0.95064(8) 0.1398(4) 0.0262(6) 1.00000 Uiso O 2
O3 0.2030(3) 0.04354(7) 0.2507(5) 0.0262(6) 1.00000 Uiso O 2
O4 0.5135(3) 0.99641(8) 0.7655(3) 0.0228(8) 1.00000 Uiso O 2
O5 0.7674(3) 0.01121(8) 0.2682(4) 0.0228(8) 1.00000 Uiso O 2
O6 0.8647(3) -0.61105(8) 0.6552(4) 0.0304(12) 1.00000 Uiso O 2
O7 0.6798(3) 0.89175(8) -0.1697(4) 0.0292(11) 1.00000 Uiso O 2
B1 0.2311(7) 0.60383(16) 0.0239(7) 0.0297(6) 1.00000 Uiso B 0
O10 0.0936(4) 0.57737(9) -0.0434(5) 0.0297(6) 1.00000 Uiso O 1
O11 0.3549(3) 0.57697(9) 0.0433(4) 0.0297(6) 1.00000 Uiso O 1
O12 0.3275(3) 0.62680(9) 0.2417(4) 0.0297(6) 1.00000 Uiso O 0
C11 0.1671(5) 0.65007(7) -0.1230(3) 0.0287(7) 1.00000 Uiso C 0
C12 0.2419(5) 0.68651(7) 0.0184(5) 0.0287(7) 1.00000 Uiso C 0
C13 0.2066(5) 0.72929(10) -0.0699(5) 0.0287(7) 1.00000 Uiso C 1
C14 0.1032(5) 0.73437(10) -0.2980(5) 0.0287(7) 1.00000 Uiso C 1
C15 0.0304(5) 0.69733(9) -0.4410(5) 0.0287(7) 1.00000 Uiso C 1
C16 0.0632(5) 0.65500(10) -0.3523(3) 0.0287(7) 1.00000 Uiso C 1
C17 0.3517(5) 0.67478(12) 0.2593(7) 0.0287(7) 1.00000 Uiso C 2
B2 0.6995(7) 0.90778(16) 0.2706(11) 0.0312(6) 1.00000 Uiso B 0
O20 0.5561(4) 0.93250(8) 0.0624(4) 0.0312(6) 1.00000 Uiso O 1
O21 0.8174(3) 0.93902(9) 0.4575(4) 0.0312(6) 1.00000 Uiso O 1
O22 0.7961(4) 0.88119(8) 0.2340(5) 0.0312(6) 1.00000 Uiso O 0
C21 0.6371(5) 0.86560(7) 0.3234(7) 0.0303(7) 1.00000 Uiso C 0
C22 0.7116(5) 0.82730(7) 0.3317(7) 0.0303(7) 1.00000 Uiso C 0
C23 0.6898(5) 0.78653(10) 0.3874(7) 0.0303(7) 1.00000 Uiso C 1
C24 0.5869(5) 0.78613(10) 0.4310(7) 0.0303(7) 1.00000 Uiso C 1
C25 0.5083(5) 0.82516(9) 0.4112(7) 0.0303(7) 1.00000 Uiso C 1
C26 0.5344(5) 0.86651(10) 0.3632(7) 0.0303(7) 1.00000 Uiso C 1
C27 0.8242(5) 0.83461(12) 0.2911(7) 0.0303(7) 1.00000 Uiso C 2

loop_
_atom_type_symbol
_atom_type_scat_Cromer_Mann_a1
_atom_type_scat_Cromer_Mann_b1
_atom_type_scat_Cromer_Mann_a2
_atom_type_scat_Cromer_Mann_b2
_atom_type_scat_Cromer_Mann_a3
_atom_type_scat_Cromer_Mann_b3
_atom_type_scat_Cromer_Mann_a4
_atom_type_scat_Cromer_Mann_b4
_atom_type_scat_Cromer_Mann_c
_atom_type_scat_dispersion_real
_atom_type_scat_dispersion_imag
_atom_type_scat_source
Mg 5.42040 2.82750 2.17350 79.26110 1.22690 0.38080 2.30730 7.19370 0.85840 0.04200 0.03600 International_Tables_for_Crystallography_Vol.C(1991)_Tables_6.1.1.4_and_6.1.1.5
O 3.04850 13.27710 2.28680 5.70110 1.54630 0.32390 0.86700 32.90890 0.25080 0.00800 0.00600 International_Tables_for_Crystallography_Vol.C(1991)_Tables_6.1.1.4_and_6.1.1.5
B 2.05450 23.21850 1.33260 1.02100 1.09790 60.34980 0.70680 0.14030 -0.19320 0.00000 0.00100 International_Tables_for_Crystallography_Vol.C(1991)_Tables_6.1.1.4_and_6.1.1.5
C 2.31000 20.84390 1.02000 10.20750 1.58860 0.56870 0.86500 51.65120 0.21560 0.00200 0.00200 International_Tables_for_Crystallography_Vol.C(1991)_Tables_6.1.1.4_and_6.1.1.5
